data_2204917
loop_
_publ_author_name
'Tomono, Kazuaki'
'Sasaki, Yuka'
'Miyamura, Kazuo'

_publ_section_title
;
 3-Methoxycarbonyl-1-methylpyridinium
 bis(2-thioxo-1,3-dithiole-4,5-dithiolato)nickelate(II)
;
_journal_issue 1
_journal_name_full 'Acta Crystallographica Section E'
_journal_page_first m18
_journal_page_last m20
_journal_paper_doi 10.1107/S1600536804031034
_journal_volume 61
_journal_year 2005
_chemical_formula_iupac '(C8 H10 N O2) [Ni (C3 S5)2]'
_chemical_formula_moiety 'C8 H10 N O2 +, C6 Ni S10 -'
_chemical_formula_sum 'C14 H10 N Ni O2 S10'
_chemical_formula_weight 603.54
_chemical_name_systematic
;
3-Methoxycarbonyl-1-methylpyridinium
bis(2-thioxo-1,3-dithiole-4,5-dithiolato)nickelate(II)
;
_space_group_IT_number 2
_symmetry_cell_setting triclinic
_symmetry_space_group_name_Hall '-P 1'
_symmetry_space_group_name_H-M 'P -1'
_atom_sites_solution_hydrogens geom
_atom_sites_solution_primary direct
_atom_sites_solution_secondary difmap
_cell_angle_alpha 84.319(5)
_cell_angle_beta 82.170(5)
_cell_angle_gamma 80.583(5)
_cell_formula_units_Z 2
_cell_length_a 7.2051(19)
_cell_length_b 12.139(3)
_cell_length_c 12.732(3)
_cell_measurement_reflns_used 2889
_cell_measurement_temperature 100(2)
_cell_measurement_theta_max 27.55
_cell_measurement_theta_min 1.62
_cell_volume 1085.0(5)
_computing_cell_refinement 'SAINT (Bruker, 2001)'
_computing_data_collection 'SMART (Bruker, 2001)'
_computing_data_reduction SAINT
_computing_molecular_graphics 'ORTEPIII (Burnett & Johnson, 1996) and MERCURY (CCDC, 2002)'
_computing_publication_material
;
SHELXL97, TEXSAN (Molecular Structure Corporation, 2001), KENX (Sakai, 2002),
ORTEPIII and MERCURY
;
_computing_structure_refinement 'SHELXL97 (Sheldrick, 1997)'
_computing_structure_solution 'SHELXS97 (Sheldrick, 1997)'
_diffrn_ambient_temperature 273(2)
_diffrn_detector_area_resol_mean 8.366
_diffrn_measured_fraction_theta_full 0.971
_diffrn_measured_fraction_theta_max 0.971
_diffrn_measurement_device 'Bruker SMART APEX CCD area-detector'
_diffrn_measurement_method \w
_diffrn_radiation_monochromator graphite
_diffrn_radiation_source 'fine-focus sealed tube'
_diffrn_radiation_type MoK\a
_diffrn_radiation_wavelength 0.71073
_diffrn_reflns_av_R_equivalents 0.0464
_diffrn_reflns_av_sigmaI/netI 0.0845
_diffrn_reflns_limit_h_max 9
_diffrn_reflns_limit_h_min -9
_diffrn_reflns_limit_k_max 15
_diffrn_reflns_limit_k_min -13
_diffrn_reflns_limit_l_max 16
_diffrn_reflns_limit_l_min -10
_diffrn_reflns_number 7209
_diffrn_reflns_theta_full 27.55
_diffrn_reflns_theta_max 27.55
_diffrn_reflns_theta_min 1.62
_diffrn_standards_decay_% 'no decay, variation 0.34'
_diffrn_standards_interval_time 330
_diffrn_standards_number 92
_exptl_absorpt_coefficient_mu 1.869
_exptl_absorpt_correction_T_max 0.96688
_exptl_absorpt_correction_T_min 0.69296
_exptl_absorpt_correction_type gaussian
_exptl_absorpt_process_details '(XPREP in SAINT; Bruker, 2001)'
_exptl_crystal_colour 'dark green'
_exptl_crystal_density_diffrn 1.847
_exptl_crystal_density_meas ?
_exptl_crystal_density_method .
_exptl_crystal_description plate
_exptl_crystal_F_000 610
_exptl_crystal_size_max 0.186
_exptl_crystal_size_mid 0.121
_exptl_crystal_size_min 0.017
_refine_diff_density_max 1.676
_refine_diff_density_min -0.674
_refine_ls_extinction_coef 'not refined'
_refine_ls_extinction_expression not_defined
_refine_ls_extinction_method none
_refine_ls_goodness_of_fit_ref 1.067
_refine_ls_hydrogen_treatment constr
_refine_ls_matrix_type full
_refine_ls_number_parameters 255
_refine_ls_number_reflns 4870
_refine_ls_number_restraints 0
_refine_ls_restrained_S_all 1.067
_refine_ls_R_factor_all 0.0861
_refine_ls_R_factor_gt 0.0639
_refine_ls_shift/su_max 0.004
_refine_ls_shift/su_mean 0.000
_refine_ls_structure_factor_coef Fsqd
_refine_ls_weighting_details 'calc w = 1/[\s^2^(Fo^2^)+(0.0961P)^2^] where P = (Fo^2^+2Fc^2^)/3'
_refine_ls_weighting_scheme calc
_refine_ls_wR_factor_gt 0.1776
_refine_ls_wR_factor_ref 0.1847
_reflns_number_gt 3426
_reflns_number_total 4870
_reflns_threshold_expression I>2\s(I)
_cod_data_source_file lh6312.cif
_cod_data_source_block I
_cod_database_code 2204917

loop_
_symmetry_equiv_pos_as_xyz
'x, y, z'
'-x, -y, -z'

loop_
_atom_site_label
_atom_site_fract_x
_atom_site_fract_y
_atom_site_fract_z
_atom_site_U_iso_or_equiv
_atom_site_adp_type
_atom_site_calc_flag
_atom_site_refinement_flags
_atom_site_occupancy
_atom_site_type_symbol
S5 0.6474(3) 0.04139(16) 0.86499(16) 0.0390(5) Uani d . 1 S
Ni1 0.34409(11) 0.61546(7) 0.71595(6) 0.0162(2) Uani d . 1 Ni
S1 0.3720(2) 0.46387(13) 0.63556(11) 0.0173(3) Uani d . 1 S
S6 0.3119(2) 0.70143(13) 0.56141(12) 0.0216(4) Uani d . 1 S
S7 0.3048(2) 0.76996(14) 0.79397(12) 0.0215(4) Uani d . 1 S
S2 0.4032(2) 0.52568(14) 0.86671(12) 0.0221(4) Uani d . 1 S
S9 0.2430(2) 1.01230(13) 0.70363(13) 0.0246(4) Uani d . 1 S
S4 0.5349(2) 0.27808(15) 0.92125(13) 0.0249(4) Uani d . 1 S
S3 0.5045(2) 0.22199(14) 0.70851(13) 0.0236(4) Uani d . 1 S
S8 0.2515(2) 0.94934(13) 0.48965(12) 0.0221(4) Uani d . 1 S
S10 0.1843(3) 1.19043(14) 0.52853(14) 0.0295(4) Uani d . 1 S
O1 -0.0299(7) 0.6507(4) 0.0176(3) 0.0262(10) Uani d . 1 O
C5 0.2772(8) 0.8698(5) 0.6883(5) 0.0161(12) Uani d . 1 C
N1 0.1408(7) 0.4012(4) 0.2470(4) 0.0206(11) Uani d . 1 N
C1 0.4404(8) 0.3625(5) 0.7327(5) 0.0171(12) Uani d . 1 C
O2 -0.0323(7) 0.7798(4) 0.1319(3) 0.0282(11) Uani d . 1 O
C13 -0.0074(8) 0.6765(6) 0.1032(5) 0.0225(14) Uani d . 1 C
C2 0.4546(8) 0.3890(5) 0.8325(5) 0.0196(13) Uani d . 1 C
C4 0.2786(8) 0.8393(5) 0.5882(5) 0.0165(12) Uani d . 1 C
C11 0.1752(9) 0.4299(6) 0.3405(5) 0.0242(15) Uani d . 1 C
H11 0.2191 0.3743 0.3907 0.029 Uiso calc R 1 H
C12 0.1747(10) 0.2819(6) 0.2215(5) 0.0285(15) Uani d . 1 C
H12A 0.3081 0.2584 0.2033 0.043 Uiso calc R 1 H
H12B 0.1089 0.2743 0.1625 0.043 Uiso calc R 1 H
H12C 0.1289 0.2361 0.2822 0.043 Uiso calc R 1 H
C9 0.0857(9) 0.6232(6) 0.2882(5) 0.0234(14) Uani d . 1 C
H9 0.0657 0.6981 0.3030 0.028 Uiso calc R 1 H
C6 0.2243(9) 1.0569(5) 0.5713(5) 0.0212(13) Uani d . 1 C
C14 -0.0817(11) 0.8667(6) 0.0484(5) 0.0338(17) Uani d . 1 C
H14A 0.0134 0.8589 -0.0122 0.051 Uiso calc R 1 H
H14B -0.0886 0.9391 0.0743 0.051 Uiso calc R 1 H
H14C -0.2023 0.8594 0.0280 0.051 Uiso calc R 1 H
C7 0.0818(8) 0.4821(6) 0.1706(5) 0.0235(14) Uani d . 1 C
H7 0.0604 0.4618 0.1053 0.028 Uiso calc R 1 H
C3 0.5688(9) 0.1745(6) 0.8342(5) 0.0285(16) Uani d . 1 C
C8 0.0545(8) 0.5932(6) 0.1904(5) 0.0208(13) Uani d . 1 C
C10 0.1473(9) 0.5393(5) 0.3636(4) 0.0201(13) Uani d . 1 C
H10 0.1694 0.5575 0.4296 0.024 Uiso calc R 1 H

loop_
_atom_site_aniso_label
_atom_site_aniso_U_11
_atom_site_aniso_U_22
_atom_site_aniso_U_33
_atom_site_aniso_U_12
_atom_site_aniso_U_13
_atom_site_aniso_U_23
S5 0.0537(12) 0.0209(10) 0.0402(12) 0.0003(8) -0.0123(9) 0.0077(8)
Ni1 0.0195(4) 0.0143(4) 0.0153(4) -0.0030(3) -0.0023(3) -0.0022(3)
S1 0.0240(8) 0.0136(7) 0.0149(7) -0.0025(6) -0.0038(6) -0.0018(6)
S6 0.0351(9) 0.0136(8) 0.0168(8) -0.0008(6) -0.0062(6) -0.0043(6)
S7 0.0301(8) 0.0199(8) 0.0150(8) -0.0052(7) -0.0018(6) -0.0028(6)
S2 0.0268(8) 0.0229(9) 0.0169(8) -0.0035(6) -0.0042(6) -0.0019(6)
S9 0.0400(9) 0.0146(8) 0.0197(8) -0.0053(7) -0.0011(7) -0.0054(6)
S4 0.0292(9) 0.0249(9) 0.0192(8) -0.0019(7) -0.0049(6) 0.0041(7)
S3 0.0323(9) 0.0145(8) 0.0238(8) -0.0027(6) -0.0047(7) -0.0002(6)
S8 0.0340(9) 0.0145(8) 0.0172(8) 0.0008(6) -0.0048(6) -0.0034(6)
S10 0.0471(11) 0.0142(8) 0.0264(9) -0.0014(7) -0.0058(8) -0.0019(7)
O1 0.039(3) 0.023(3) 0.017(2) -0.003(2) -0.0031(19) -0.0044(19)
C5 0.017(3) 0.014(3) 0.017(3) -0.004(2) 0.001(2) -0.003(2)
N1 0.019(3) 0.015(3) 0.030(3) -0.007(2) -0.001(2) -0.006(2)
C1 0.019(3) 0.016(3) 0.016(3) -0.005(2) -0.002(2) 0.001(2)
O2 0.045(3) 0.018(2) 0.022(2) -0.007(2) -0.002(2) -0.0036(19)
C13 0.018(3) 0.029(4) 0.020(3) -0.004(3) 0.007(2) -0.009(3)
C2 0.018(3) 0.023(3) 0.017(3) -0.003(2) -0.003(2) 0.003(3)
C4 0.021(3) 0.011(3) 0.016(3) -0.001(2) 0.001(2) -0.002(2)
C11 0.021(3) 0.028(4) 0.024(3) -0.007(3) -0.008(3) 0.010(3)
C12 0.031(4) 0.026(4) 0.031(4) -0.007(3) -0.011(3) 0.004(3)
C9 0.024(3) 0.026(4) 0.022(3) -0.008(3) 0.002(3) -0.009(3)
C6 0.024(3) 0.010(3) 0.030(4) -0.004(2) -0.003(3) -0.001(3)
C14 0.047(4) 0.027(4) 0.023(4) -0.001(3) 0.004(3) 0.003(3)
C7 0.018(3) 0.029(4) 0.025(3) -0.004(3) -0.006(3) -0.003(3)
C3 0.027(3) 0.030(4) 0.028(4) -0.007(3) -0.003(3) 0.009(3)
C8 0.019(3) 0.027(4) 0.017(3) -0.006(3) 0.001(2) -0.009(3)
C10 0.030(3) 0.026(4) 0.007(3) -0.008(3) -0.001(2) -0.009(2)

loop_
_atom_type_symbol
_atom_type_description
_atom_type_scat_dispersion_real
_atom_type_scat_dispersion_imag
_atom_type_scat_source
C C 0.0033 0.0016 'International Tables Vol C Tables 4.2.6.8 and 6.1.1.4'
H H 0.0000 0.0000 'International Tables Vol C Tables 4.2.6.8 and 6.1.1.4'
N N 0.0061 0.0033 'International Tables Vol C Tables 4.2.6.8 and 6.1.1.4'
O O 0.0106 0.0060 'International Tables Vol C Tables 4.2.6.8 and 6.1.1.4'
S S 0.1246 0.1234 'International Tables Vol C Tables 4.2.6.8 and 6.1.1.4'
Ni Ni 0.3393 1.1124 'International Tables Vol C Tables 4.2.6.8 and 6.1.1.4'

loop_
_geom_angle_atom_site_label_1
_geom_angle_atom_site_label_2
_geom_angle_atom_site_label_3
_geom_angle
_geom_angle_publ_flag
S6 Ni1 S1 85.30(7) yes
S6 Ni1 S7 93.31(7) yes
S1 Ni1 S7 177.60(7) yes
S6 Ni1 S2 174.91(7) yes
S1 Ni1 S2 93.47(7) yes
S7 Ni1 S2 88.09(7) yes
C1 S1 Ni1 102.0(2) ?
C4 S6 Ni1 102.3(2) ?
C5 S7 Ni1 101.9(2) ?
C2 S2 Ni1 101.6(2) ?
C5 S9 C6 96.8(3) ?
C3 S4 C2 97.0(3) ?
C1 S3 C3 96.8(3) ?
C6 S8 C4 97.2(3) ?
C4 C5 S7 120.9(5) ?
C4 C5 S9 116.6(4) ?
S7 C5 S9 122.5(4) ?
C11 N1 C7 120.2(6) ?
C11 N1 C12 121.1(5) ?
C7 N1 C12 118.6(5) ?
C2 C1 S1 121.4(5) ?
C2 C1 S3 116.2(5) ?
S1 C1 S3 122.4(4) ?
C13 O2 C14 114.9(5) ?
O1 C13 O2 125.3(6) ?
O1 C13 C8 123.0(6) ?
O2 C13 C8 111.7(5) ?
C1 C2 S2 121.3(5) ?
C1 C2 S4 116.3(5) ?
S2 C2 S4 122.4(4) ?
C5 C4 S6 121.6(4) ?
C5 C4 S8 115.6(4) ?
S6 C4 S8 122.7(4) ?
N1 C11 C10 121.4(6) ?
N1 C11 H11 119.3 ?
C10 C11 H11 119.3 ?
N1 C12 H12A 109.5 ?
N1 C12 H12B 109.5 ?
H12A C12 H12B 109.5 ?
N1 C12 H12C 109.5 ?
H12A C12 H12C 109.5 ?
H12B C12 H12C 109.5 ?
C8 C9 C10 118.7(6) ?
C8 C9 H9 120.7 ?
C10 C9 H9 120.7 ?
S10 C6 S8 123.5(4) ?
S10 C6 S9 122.8(4) ?
S8 C6 S9 113.7(3) ?
O2 C14 H14A 109.5 ?
O2 C14 H14B 109.5 ?
H14A C14 H14B 109.5 ?
O2 C14 H14C 109.5 ?
H14A C14 H14C 109.5 ?
H14B C14 H14C 109.5 ?
N1 C7 C8 120.1(6) ?
N1 C7 H7 119.9 ?
C8 C7 H7 119.9 ?
S5 C3 S4 124.5(4) ?
S5 C3 S3 121.8(5) ?
S4 C3 S3 113.7(4) ?
C7 C8 C9 119.8(6) ?
C7 C8 C13 117.1(6) ?
C9 C8 C13 123.1(6) ?
C11 C10 C9 119.8(6) ?
C11 C10 H10 120.1 ?
C9 C10 H10 120.1 ?

loop_
_geom_bond_atom_site_label_1
_geom_bond_atom_site_label_2
_geom_bond_distance
_geom_bond_publ_flag
S5 C3 1.650(7) ?
Ni1 S6 2.1571(17) yes
Ni1 S1 2.1610(18) yes
Ni1 S7 2.1686(19) yes
Ni1 S2 2.1704(17) yes
S1 C1 1.718(6) yes
S6 C4 1.714(6) yes
S7 C5 1.729(6) yes
S2 C2 1.726(7) yes
S9 C5 1.733(6) yes
S9 C6 1.734(6) yes
S4 C3 1.724(8) yes
S4 C2 1.745(6) yes
S3 C1 1.739(6) yes
S3 C3 1.743(7) yes
S8 C6 1.719(7) yes
S8 C4 1.745(6) yes
S10 C6 1.649(6) yes
O1 C13 1.203(7) ?
C5 C4 1.360(8) ?
N1 C11 1.338(8) ?
N1 C7 1.371(8) ?
N1 C12 1.489(8) ?
C1 C2 1.363(8) ?
O2 C13 1.317(8) ?
O2 C14 1.460(8) ?
C13 C8 1.489(9) ?
C11 C10 1.365(9) ?
C11 H11 0.9300 ?
C12 H12A 0.9600 ?
C12 H12B 0.9600 ?
C12 H12C 0.9600 ?
C9 C8 1.388(8) ?
C9 C10 1.390(9) ?
C9 H9 0.9300 ?
C14 H14A 0.9600 ?
C14 H14B 0.9600 ?
C14 H14C 0.9600 ?
C7 C8 1.374(9) ?
C7 H7 0.9300 ?
C10 H10 0.9300 ?

loop_
_geom_contact_atom_site_label_1
_geom_contact_atom_site_label_2
_geom_contact_distance
_geom_contact_site_symmetry_2
_geom_contact_publ_flag
S1 S6 3.667(2) 2_666 yes
S3 S6 3.600(2) 2_666 yes
S3 S8 3.524(2) 2_666 yes
S3 S9 3.415(2) 1_545 yes
S3 S10 3.553(2) 1_545 yes
S8 S8 3.614(3) 2_576 yes

loop_
_geom_hbond_atom_site_label_D
_geom_hbond_atom_site_label_H
_geom_hbond_atom_site_label_A
_geom_hbond_site_symmetry_A
_geom_hbond_distance_DH
_geom_hbond_distance_HA
_geom_hbond_distance_DA
_geom_hbond_angle_DHA
C7 H7 O1 2_565 0.93 2.23 3.113(8) 158

loop_
_geom_torsion_atom_site_label_1
_geom_torsion_atom_site_label_2
_geom_torsion_atom_site_label_3
_geom_torsion_atom_site_label_4
_geom_torsion
S6 Ni1 S1 C1 170.9(2)
S2 Ni1 S1 C1 -4.1(2)
S1 Ni1 S6 C4 179.0(2)
S7 Ni1 S6 C4 1.0(2)
S6 Ni1 S7 C5 -1.4(2)
S2 Ni1 S7 C5 173.7(2)
S1 Ni1 S2 C2 4.2(2)
S7 Ni1 S2 C2 -177.6(2)
Ni1 S7 C5 C4 1.8(5)
Ni1 S7 C5 S9 -179.2(3)
C6 S9 C5 C4 -0.1(5)
C6 S9 C5 S7 -179.1(4)
Ni1 S1 C1 C2 3.1(5)
Ni1 S1 C1 S3 -174.2(3)
C3 S3 C1 C2 -1.3(5)
C3 S3 C1 S1 176.1(4)
C14 O2 C13 O1 -3.3(9)
C14 O2 C13 C8 176.4(5)
S1 C1 C2 S2 0.4(7)
S3 C1 C2 S2 177.9(3)
S1 C1 C2 S4 -177.5(3)
S3 C1 C2 S4 0.0(6)
Ni1 S2 C2 C1 -3.6(5)
Ni1 S2 C2 S4 174.1(3)
C3 S4 C2 C1 1.3(5)
C3 S4 C2 S2 -176.5(4)
S7 C5 C4 S6 -1.3(7)
S9 C5 C4 S6 179.7(3)
S7 C5 C4 S8 -179.4(3)
S9 C5 C4 S8 1.6(6)
Ni1 S6 C4 C5 -0.1(5)
Ni1 S6 C4 S8 177.9(3)
C6 S8 C4 C5 -2.2(5)
C6 S8 C4 S6 179.7(4)
C7 N1 C11 C10 2.1(9)
C12 N1 C11 C10 178.9(6)
C4 S8 C6 S10 -178.0(4)
C4 S8 C6 S9 2.1(4)
C5 S9 C6 S10 178.6(4)
C5 S9 C6 S8 -1.4(4)
C11 N1 C7 C8 -1.2(9)
C12 N1 C7 C8 -178.1(5)
C2 S4 C3 S5 179.8(4)
C2 S4 C3 S3 -2.1(4)
C1 S3 C3 S5 -179.8(4)
C1 S3 C3 S4 2.1(4)
N1 C7 C8 C9 -0.4(9)
N1 C7 C8 C13 179.3(5)
C10 C9 C8 C7 1.0(9)
C10 C9 C8 C13 -178.6(5)
O1 C13 C8 C7 -1.5(9)
O2 C13 C8 C7 178.8(5)
O1 C13 C8 C9 178.1(6)
O2 C13 C8 C9 -1.5(8)
N1 C11 C10 C9 -1.4(9)
C8 C9 C10 C11 -0.2(9)
